data_9006350
loop_
_publ_author_name
'Burns, P. C.'
'Hawthorne, F. C.'
'Hofmeister, A. M.'
'Moret, S. L.'

_publ_section_title
;
 A structural phase-transition in K(Mg1-xCux)F3 perovskite
 Sample: x = 0.950
;
_journal_name_full 'Physics and Chemistry of Minerals'
_journal_page_first 141
_journal_page_last 150
_journal_volume 23
_journal_year 1996
_chemical_formula_structural KMg.05Cu.95F3
_chemical_formula_sum 'Cu0.95 F3 K Mg0.05'
_space_group_IT_number 140
_symmetry_space_group_name_Hall '-I 4 2c'
_symmetry_space_group_name_H-M 'I 4/m c m'
_cell_angle_alpha 90
_cell_angle_beta 90
_cell_angle_gamma 90
_cell_length_a 5.8564
_cell_length_b 5.8564
_cell_length_c 7.8555
_cell_formula_units_Z 4
_cell_volume 269.423
_database_code_amcsd 0007932
_exptl_crystal_density_diffrn 3.887
_cod_original_formula_sum 'K (Cu.95 Mg.05) F3'
_cod_database_code 9006350
_amcsd_formula_title KMg.05Cu.95F3

loop_
_space_group_symop_operation_xyz
x,y,z
1/2+x,1/2+y,1/2+z
-y,-x,1/2+z
1/2-y,1/2-x,+z
y,x,1/2-z
1/2+y,1/2+x,-z
y,-x,-z
1/2+y,1/2-x,1/2-z
-y,x,z
1/2-y,1/2+x,1/2+z
x,-y,1/2+z
1/2+x,1/2-y,+z
-x,y,1/2-z
1/2-x,1/2+y,-z
x,y,-z
1/2+x,1/2+y,1/2-z
-x,-y,z
1/2-x,1/2-y,1/2+z
y,x,1/2+z
1/2+y,1/2+x,+z
-y,-x,1/2-z
1/2-y,1/2-x,-z
-y,x,-z
1/2-y,1/2+x,1/2-z
y,-x,z
1/2+y,1/2-x,1/2+z
-x,y,1/2+z
1/2-x,1/2+y,+z
x,-y,1/2-z
1/2+x,1/2-y,-z
-x,-y,-z
1/2-x,1/2-y,1/2-z

loop_
_atom_site_label
_atom_site_fract_x
_atom_site_fract_y
_atom_site_fract_z
_atom_site_occupancy
K 0.00000 0.00000 0.25000 1.00000
Cu 0.00000 0.50000 0.00000 0.95000
Mg 0.00000 0.50000 0.00000 0.05000
F1 0.00000 0.50000 0.25000 1.00000
F2 0.22530 0.72530 0.00000 1.00000

loop_
_cod_related_entry_id
_cod_related_entry_database
_cod_related_entry_code
1 AMCSD 0007932
